data_4029598
loop_
_publ_author_name
'Harsanyi, Antal'
'Sandford, Graham'
'Yufit, Dmitri S.'
'Howard, Judith Ak'

_publ_section_title
;
 Syntheses of fluorooxindole and 2-fluoro-2-arylacetic acid derivatives
 from diethyl 2-fluoromalonate ester.
;
_journal_name_full 'Beilstein journal of organic chemistry'
_journal_page_first 1213
_journal_page_last 1219
_journal_paper_doi 10.3762/bjoc.10.119
_journal_volume 10
_journal_year 2014
_chemical_absolute_configuration unk
_chemical_formula_moiety 'C9 H8 F N O4'
_chemical_formula_sum 'C9 H8 F N O4'
_chemical_formula_weight 213.16
_chemical_name_systematic
;
Methyl 2-fluoro-2-(2-nitrophenyl)acetate
;
_space_group_crystal_system orthorhombic
_space_group_IT_number 33
_space_group_name_Hall 'P 2c -2n'
_space_group_name_H-M_alt 'P n a 21'
_symmetry_space_group_name_Hall 'P 2c -2n'
_symmetry_space_group_name_H-M 'P n a 21'
_atom_sites_solution_hydrogens difmap
_atom_sites_solution_primary iterative
_atom_sites_solution_secondary difmap
_audit_creation_date 2012-08-23
_audit_creation_method
;
  Olex2 1.2-beta
  (compiled 2012.08.15 svn.r2450, GUI svn.r4314)
;
_cell_angle_alpha 90.00
_cell_angle_beta 90.00
_cell_angle_gamma 90.00
_cell_formula_units_Z 4
_cell_length_a 7.2946(7)
_cell_length_b 16.473(2)
_cell_length_c 7.7761(11)
_cell_measurement_reflns_used 757
_cell_measurement_temperature 120
_cell_measurement_theta_max 32.3602
_cell_measurement_theta_min 2.6140
_cell_volume 934.4(2)
_computing_cell_refinement
;
CrysAlisPro, Agilent Technologies,
Version 1.171.36.20 (release 27-06-2012 CrysAlis171 .NET)
(compiled Jul 11 2012,15:38:31)
;
_computing_data_collection
;
CrysAlisPro, Agilent Technologies,
Version 1.171.36.20 (release 27-06-2012 CrysAlis171 .NET)
(compiled Jul 11 2012,15:38:31)
;
_computing_data_reduction
;
CrysAlisPro, Agilent Technologies,
Version 1.171.36.20 (release 27-06-2012 CrysAlis171 .NET)
(compiled Jul 11 2012,15:38:31)
;
_computing_molecular_graphics
;
O. V. Dolomanov, L. J. Bourhis, R. J. Gildea, J. A. K. Howard and H. Puschmann,
OLEX2: a complete structure solution, refinement and analysis program.
J. Appl. Cryst. (2009). 42, 339-341.
;
_computing_publication_material
;
O. V. Dolomanov, L. J. Bourhis, R. J. Gildea, J. A. K. Howard and H. Puschmann,
OLEX2: a complete structure solution, refinement and analysis program.
J. Appl. Cryst. (2009). 42, 339-341.
;
_computing_structure_refinement
;
XL, G.M. Sheldrick, Acta Cryst.
(2008). A64, 112-122
;
_computing_structure_solution
;
olex2.solve (L.J. Bourhis, O.V. Dolomanov, R.J. Gildea, J.A.K. Howard,
H. Puschmann, in preparation, 2011)
;
_diffrn_ambient_temperature 120
_diffrn_detector CCD
_diffrn_detector_area_resol_mean 16.1511
_diffrn_detector_type Sapphire3
_diffrn_measured_fraction_theta_full 0.9988
_diffrn_measured_fraction_theta_max 0.9881
_diffrn_measurement_details
;
  1 omega  -99.00  -71.00   1.0000   20.0000
omega____ theta____ kappa____ phi______ frames
    -      -26.3429  -38.0000  120.0000 28

  2 omega  -58.00   45.00   1.0000   20.0000
omega____ theta____ kappa____ phi______ frames
    -      -26.3429   19.0000  120.0000 103

  3 omega  -72.00  -25.00   1.0000   20.0000
omega____ theta____ kappa____ phi______ frames
    -      -26.3429  124.0000  -73.0000 47

  4 omega  -99.00  -19.00   1.0000   20.0000
omega____ theta____ kappa____ phi______ frames
    -      -26.3429  -19.0000  -60.0000 80
;
_diffrn_measurement_device '3-circle diffractometer'
_diffrn_measurement_device_type 'Xcalibur, Sapphire3, Gemini ultra'
_diffrn_measurement_method \w-scan
_diffrn_orient_matrix_UB_11 -0.0191723000
_diffrn_orient_matrix_UB_12 -0.0169070000
_diffrn_orient_matrix_UB_13 0.0818825000
_diffrn_orient_matrix_UB_21 0.0017476000
_diffrn_orient_matrix_UB_22 0.0393599000
_diffrn_orient_matrix_UB_23 0.0370129000
_diffrn_orient_matrix_UB_31 -0.0953117000
_diffrn_orient_matrix_UB_32 0.0041977000
_diffrn_orient_matrix_UB_33 -0.0158623000
_diffrn_radiation_collimation monochromator
_diffrn_radiation_monochromator graphite
_diffrn_radiation_type 'Mo K\a'
_diffrn_radiation_wavelength 0.7107
_diffrn_radiation_xray_symbol Mo
_diffrn_reflns_av_R_equivalents 0.0839
_diffrn_reflns_av_unetI/netI 0.0843
_diffrn_reflns_limit_h_max 8
_diffrn_reflns_limit_h_min -9
_diffrn_reflns_limit_k_max 21
_diffrn_reflns_limit_k_min -21
_diffrn_reflns_limit_l_max 10
_diffrn_reflns_limit_l_min -10
_diffrn_reflns_number 4548
_diffrn_reflns_theta_full 27.99
_diffrn_reflns_theta_max 27.99
_diffrn_reflns_theta_min 2.90
_diffrn_source 'Enhance (Mo) X-ray Source'
_diffrn_source_type 'sealed tube'
_exptl_absorpt_coefficient_mu 0.133
_exptl_absorpt_correction_T_max 0.999
_exptl_absorpt_correction_T_min 0.989
_exptl_absorpt_correction_type analytical
_exptl_absorpt_process_details
;
CrysAlisPro, Agilent Technologies,
Version 1.171.36.20 (release 27-06-2012 CrysAlis171 .NET)
(compiled Jul 11 2012,15:38:31)
Analytical numeric absorption correction using a multifaceted crystal
            model based on expressions derived by R.C. Clark & J.S. Reid.
(Clark, R. C. & Reid, J. S. (1995). Acta Cryst. A51, 887-897)
;
_exptl_crystal_colour 'clear light colourless'
_exptl_crystal_colour_lustre clear
_exptl_crystal_colour_modifier light
_exptl_crystal_colour_primary colourless
_exptl_crystal_density_diffrn 1.515
_exptl_crystal_density_method 'not measured'
_exptl_crystal_description plate
_exptl_crystal_F_000 440
_exptl_crystal_size_max 0.4553
_exptl_crystal_size_mid 0.1647
_exptl_crystal_size_min 0.0329
_refine_diff_density_max 0.341
_refine_diff_density_min -0.299
_refine_diff_density_rms 0.072
_refine_ls_abs_structure_details 'Flack H D (1983), Acta Cryst. A39, 876-881'
_refine_ls_abs_structure_Flack 0(2)
_refine_ls_extinction_method none
_refine_ls_goodness_of_fit_ref 1.096
_refine_ls_hydrogen_treatment refall
_refine_ls_matrix_type full
_refine_ls_number_parameters 168
_refine_ls_number_reflns 1207
_refine_ls_number_restraints 1
_refine_ls_restrained_S_all 1.095
_refine_ls_R_factor_all 0.0860
_refine_ls_R_factor_gt 0.0534
_refine_ls_shift/su_max 0.000
_refine_ls_shift/su_mean 0.000
_refine_ls_structure_factor_coef Fsqd
_refine_ls_weighting_details 'calc w=1/[\s^2^(Fo^2^)+(0.0450P)^2^+0.0000P] where P=(Fo^2^+2Fc^2^)/3'
_refine_ls_weighting_scheme calc
_refine_ls_wR_factor_gt 0.1065
_refine_ls_wR_factor_ref 0.1266
_reflns_number_gt 874
_reflns_number_total 1207
_reflns_threshold_expression >2sigma(I)
_cod_data_source_file 1860-5397-10-119-S3.cif
_cod_data_source_block 6a_12srv157
_cod_depositor_comments 'Adding full bibliography for 4029597--4029599.cif.'
_cod_database_code 4029598
_chemical_oxdiff_formula 'C9 H8 F1 N1 O4'
_reflns_odcompleteness_completeness 99.88
_reflns_odcompleteness_iscentric 1
_reflns_odcompleteness_theta 30.44

loop_
_space_group_symop_id
_space_group_symop_operation_xyz
1 'x, y, z'
2 '-x, -y, z+1/2'
3 '-x+1/2, y+1/2, z+1/2'
4 'x+1/2, -y+1/2, z'

loop_
_atom_site_label
_atom_site_type_symbol
_atom_site_fract_x
_atom_site_fract_y
_atom_site_fract_z
_atom_site_U_iso_or_equiv
_atom_site_adp_type
_atom_site_occupancy
_atom_site_symmetry_multiplicity
_atom_site_calc_flag
F1 F -0.0948(3) 0.54214(16) 0.5006(4) 0.0304(7) Uani 1 1 d
O1 O 0.1291(4) 0.6194(2) 0.2703(5) 0.0337(8) Uani 1 1 d
O2 O -0.0611(5) 0.7204(2) 0.2400(5) 0.0467(10) Uani 1 1 d
O3 O 0.2015(4) 0.45331(19) 0.4317(4) 0.0304(8) Uani 1 1 d
O4 O 0.3607(4) 0.5140(2) 0.6415(5) 0.0319(8) Uani 1 1 d
N1 N 0.0447(5) 0.6783(2) 0.3274(5) 0.0295(9) Uani 1 1 d
C1 C 0.0922(5) 0.6428(3) 0.6353(6) 0.0211(9) Uani 1 1 d
C2 C 0.0776(6) 0.7012(3) 0.5063(6) 0.0244(10) Uani 1 1 d
C3 C 0.0926(6) 0.7840(3) 0.5406(8) 0.0302(12) Uani 1 1 d
C4 C 0.1348(6) 0.8089(3) 0.7053(7) 0.0310(11) Uani 1 1 d
C5 C 0.1567(6) 0.7518(3) 0.8337(8) 0.0321(11) Uani 1 1 d
C6 C 0.1320(6) 0.6695(3) 0.8007(7) 0.0277(11) Uani 1 1 d
C7 C 0.0556(6) 0.5538(3) 0.6101(6) 0.0223(10) Uani 1 1 d
C8 C 0.2121(6) 0.5017(3) 0.5461(6) 0.0223(9) Uani 1 1 d
C9 C 0.5143(7) 0.4604(3) 0.6032(8) 0.0353(13) Uani 1 1 d
H3 H 0.075(8) 0.815(3) 0.438(9) 0.053(18) Uiso 1 1 d
H4 H 0.133(7) 0.865(4) 0.749(8) 0.049(16) Uiso 1 1 d
H6 H 0.130(6) 0.632(3) 0.900(8) 0.038(16) Uiso 1 1 d
H7 H 0.018(6) 0.533(3) 0.718(7) 0.021(13) Uiso 1 1 d
H9A H 0.546(7) 0.469(3) 0.471(8) 0.040(15) Uiso 1 1 d
H9B H 0.490(10) 0.394(4) 0.623(11) 0.08(2) Uiso 1 1 d
H9C H 0.608(7) 0.476(3) 0.689(8) 0.034(15) Uiso 1 1 d
H5 H 0.175(5) 0.770(3) 0.954(7) 0.017(11) Uiso 1 1 d

loop_
_atom_site_aniso_label
_atom_site_aniso_U_11
_atom_site_aniso_U_22
_atom_site_aniso_U_33
_atom_site_aniso_U_23
_atom_site_aniso_U_13
_atom_site_aniso_U_12
F1 0.0192(12) 0.0336(15) 0.0384(17) -0.0050(13) -0.0037(12) -0.0008(11)
O1 0.0389(18) 0.0307(18) 0.031(2) -0.0056(15) 0.0087(17) 0.0059(14)
O2 0.058(2) 0.046(2) 0.036(2) 0.005(2) -0.014(2) 0.0205(19)
O3 0.0268(16) 0.0336(18) 0.031(2) -0.0093(17) -0.0024(16) 0.0048(13)
O4 0.0197(15) 0.0363(18) 0.040(2) -0.0085(17) -0.0096(17) 0.0064(13)
N1 0.034(2) 0.031(2) 0.023(2) 0.0011(19) 0.0024(19) -0.0012(17)
C1 0.0105(19) 0.024(2) 0.029(3) -0.0048(19) 0.0015(18) 0.0019(16)
C2 0.018(2) 0.031(2) 0.024(2) -0.004(2) 0.0023(19) 0.0006(17)
C3 0.022(2) 0.029(2) 0.039(3) -0.001(3) 0.008(2) 0.000(2)
C4 0.025(2) 0.028(2) 0.040(3) -0.009(2) 0.003(2) 0.0004(19)
C5 0.024(2) 0.042(3) 0.030(3) -0.016(2) 0.002(2) -0.0006(19)
C6 0.020(2) 0.035(3) 0.028(3) -0.005(2) 0.003(2) -0.0005(18)
C7 0.018(2) 0.028(2) 0.021(3) -0.001(2) -0.0025(19) -0.0008(17)
C8 0.020(2) 0.026(2) 0.021(2) -0.002(2) -0.0034(19) -0.0003(17)
C9 0.021(2) 0.040(3) 0.044(4) -0.009(3) -0.001(2) 0.009(2)

loop_
_atom_type_symbol
_atom_type_description
_atom_type_scat_dispersion_real
_atom_type_scat_dispersion_imag
_atom_type_scat_source
C C 0.0033 0.0016 'International Tables Vol C Tables 4.2.6.8 and 6.1.1.4'
H H 0.0000 0.0000 'International Tables Vol C Tables 4.2.6.8 and 6.1.1.4'
N N 0.0061 0.0033 'International Tables Vol C Tables 4.2.6.8 and 6.1.1.4'
O O 0.0106 0.0060 'International Tables Vol C Tables 4.2.6.8 and 6.1.1.4'
F F 0.0171 0.0103 'International Tables Vol C Tables 4.2.6.8 and 6.1.1.4'

loop_
_exptl_crystal_face_index_h
_exptl_crystal_face_index_k
_exptl_crystal_face_index_l
_exptl_crystal_face_perp_dist
_exptl_oxdiff_crystal_face_indexfrac_h
_exptl_oxdiff_crystal_face_indexfrac_k
_exptl_oxdiff_crystal_face_indexfrac_l
_exptl_oxdiff_crystal_face_x
_exptl_oxdiff_crystal_face_y
_exptl_oxdiff_crystal_face_z
0 0 -1 0.2275 -0.0005 0.0063 -1.0005 -0.0820 -0.0368 0.0159
0 0 1 0.2275 0.0005 -0.0063 1.0005 0.0820 0.0368 -0.0159
-1 0 0 0.0824 -0.9995 -0.0010 -0.0001 0.0192 -0.0018 0.0953
1 0 0 0.0824 0.9995 0.0010 0.0001 -0.0192 0.0018 -0.0953
0 1 0 0.0165 -0.0004 0.9993 0.0002 -0.0169 0.0393 0.0042
0 -1 0 0.0165 0.0004 -0.9993 -0.0002 0.0169 -0.0393 -0.0042

loop_
_geom_angle_atom_site_label_1
_geom_angle_atom_site_label_2
_geom_angle_atom_site_label_3
_geom_angle
C8 O4 C9 114.9(4)
O1 N1 O2 123.6(4)
O1 N1 C2 117.6(4)
O2 N1 C2 118.7(4)
C2 C1 C7 124.5(4)
C6 C1 C2 117.6(4)
C6 C1 C7 117.8(4)
C1 C2 N1 121.3(4)
C3 C2 N1 116.6(4)
C3 C2 C1 122.1(5)
C2 C3 H3 111(4)
C4 C3 C2 119.1(5)
C4 C3 H3 130(4)
C3 C4 C5 119.6(5)
C3 C4 H4 127(4)
C5 C4 H4 113(4)
C4 C5 C6 121.0(5)
C4 C5 H5 119(3)
C6 C5 H5 119(3)
C1 C6 C5 120.4(5)
C1 C6 H6 121(3)
C5 C6 H6 118(3)
F1 C7 C1 110.6(3)
F1 C7 C8 108.3(4)
F1 C7 H7 106(3)
C1 C7 C8 117.5(3)
C1 C7 H7 106(3)
C8 C7 H7 108(3)
O3 C8 O4 124.7(4)
O3 C8 C7 125.0(4)
O4 C8 C7 110.2(4)
O4 C9 H9A 107(3)
O4 C9 H9B 116(4)
O4 C9 H9C 103(3)
H9A C9 H9B 107(5)
H9A C9 H9C 118(4)
H9B C9 H9C 106(5)

loop_
_geom_bond_atom_site_label_1
_geom_bond_atom_site_label_2
_geom_bond_distance
F1 C7 1.401(5)
O1 N1 1.233(5)
O2 N1 1.240(5)
O3 C8 1.197(5)
O4 C8 1.329(5)
O4 C9 1.457(6)
N1 C2 1.461(6)
C1 C2 1.394(7)
C1 C6 1.390(7)
C1 C7 1.503(6)
C2 C3 1.393(6)
C3 C4 1.380(8)
C3 H3 0.95(7)
C4 C5 1.382(8)
C4 H4 0.98(6)
C5 C6 1.391(7)
C5 H5 0.99(5)
C6 H6 0.99(5)
C7 C8 1.513(6)
C7 H7 0.95(5)
C9 H9A 1.06(6)
C9 H9B 1.12(7)
C9 H9C 0.99(6)
